data_8107351
loop_
_publ_author_name
'Zhang, Shaoliang'
'Li, Shanshan'

_publ_section_title
;
 Crystal structure of [2-hydroxy-3-methyl-benzoato-k1 O-triphenyltin(IV)],
 C26H22O3Sn
;
_journal_issue 1
_journal_name_full 'Zeitschrift f\"ur Kristallographie - New Crystal Structures'
_journal_page_first 55
_journal_page_last 56
_journal_paper_doi 10.1515/ncrs-2022-0420
_journal_volume 238
_journal_year 2023
_chemical_formula_moiety 'C26 H22 O3 Sn'
_chemical_formula_sum 'C26 H22 O3 Sn'
_chemical_formula_weight 501.12
_chemical_name_common complex1
_space_group_crystal_system triclinic
_space_group_IT_number 2
_space_group_name_Hall '-P 1'
_space_group_name_H-M_alt 'P -1'
_atom_sites_solution_hydrogens geom
_audit_creation_method SHELXL-2014
_cell_angle_alpha 114.431(3)
_cell_angle_beta 96.994(2)
_cell_angle_gamma 108.207(3)
_cell_formula_units_Z 2
_cell_length_a 10.8480(9)
_cell_length_b 11.3511(11)
_cell_length_c 11.4109(12)
_cell_measurement_reflns_used 2373
_cell_measurement_temperature 298(2)
_cell_measurement_theta_max 25.012
_cell_measurement_theta_min 2.308
_cell_volume 1162.9(2)
_computing_cell_refinement 'SMART [1]'
_computing_data_collection 'SMART [1]'
_computing_data_reduction 'SMART [1]'
_computing_molecular_graphics 'SHELXL-2014 (Sheldrick, 2014)[2]'
_computing_publication_material 'SHELXL-2014 (Sheldrick, 2014)[2]'
_computing_structure_refinement 'SHELXL-2014 (Sheldrick, 2014)[2]'
_computing_structure_solution 'SHELXS-2014 (Sheldrick, 2014)[2]'
_diffrn_ambient_temperature 298(2)
_diffrn_measured_fraction_theta_full 0.963
_diffrn_measured_fraction_theta_max 0.986
_diffrn_measurement_device_type 'Bruker SMART APEX II CCD'
_diffrn_measurement_method 'phi and omega scans'
_diffrn_radiation_type MoK\a
_diffrn_radiation_wavelength 0.71073
_diffrn_reflns_av_R_equivalents 0.0257
_diffrn_reflns_av_unetI/netI 0.0498
_diffrn_reflns_Laue_measured_fraction_full 0.963
_diffrn_reflns_Laue_measured_fraction_max 0.986
_diffrn_reflns_limit_h_max 12
_diffrn_reflns_limit_h_min -11
_diffrn_reflns_limit_k_max 13
_diffrn_reflns_limit_k_min -13
_diffrn_reflns_limit_l_max 13
_diffrn_reflns_limit_l_min -10
_diffrn_reflns_number 5986
_diffrn_reflns_point_group_measured_fraction_full 0.963
_diffrn_reflns_point_group_measured_fraction_max 0.986
_diffrn_reflns_theta_full 25.242
_diffrn_reflns_theta_max 25.012
_diffrn_reflns_theta_min 2.308
_diffrn_source 'fine-focus sealed'
_exptl_absorpt_coefficient_mu 1.121
_exptl_absorpt_correction_type multi-scan
_exptl_absorpt_process_details sadabs
_exptl_crystal_colour colorless
_exptl_crystal_density_diffrn 1.431
_exptl_crystal_description block
_exptl_crystal_F_000 504
_exptl_crystal_size_max 0.330
_exptl_crystal_size_mid 0.180
_exptl_crystal_size_min 0.170
_exptl_transmission_factor_max 0.826
_exptl_transmission_factor_min 0.785
_refine_diff_density_max 0.846
_refine_diff_density_min -0.340
_refine_diff_density_rms 0.063
_refine_ls_extinction_coef .
_refine_ls_extinction_method none
_refine_ls_goodness_of_fit_ref 1.090
_refine_ls_hydrogen_treatment constr
_refine_ls_matrix_type full
_refine_ls_number_parameters 272
_refine_ls_number_reflns 4050
_refine_ls_number_restraints 0
_refine_ls_restrained_S_all 1.090
_refine_ls_R_factor_all 0.0488
_refine_ls_R_factor_gt 0.0357
_refine_ls_shift/su_max 0.001
_refine_ls_shift/su_mean 0.000
_refine_ls_structure_factor_coef Fsqd
_refine_ls_weighting_details 'w=1/[\s^2^(Fo^2^)+(0.0177P)^2^] where P=(Fo^2^+2Fc^2^)/3'
_refine_ls_weighting_scheme calc
_refine_ls_wR_factor_gt 0.0636
_refine_ls_wR_factor_ref 0.0667
_reflns_Friedel_coverage 0.000
_reflns_Friedel_fraction_full .
_reflns_Friedel_fraction_max .
_reflns_number_gt 3222
_reflns_number_total 4050
_reflns_threshold_expression 'I > 2\s(I)'
_cod_data_source_file suppl_j_ncrs-2022-0420_suppl.cif
_cod_data_source_block 1
_cod_original_cell_volume 1162.94(19)
_cod_database_code 8107351
_shelx_space_group_comment
;
The symmetry employed for this shelxl refinement is uniquely defined
by the following loop, which should always be used as a source of
symmetry information in preference to the above space-group names.
They are only intended as comments.
;
_shelx_estimated_absorpt_t_min 0.709
_shelx_estimated_absorpt_t_max 0.832
_shelxl_version_number 2014-3
_publcif_funding_html
;
;

loop_
_space_group_symop_operation_xyz
'x, y, z'
'-x, -y, -z'

loop_
_atom_site_label
_atom_site_type_symbol
_atom_site_fract_x
_atom_site_fract_y
_atom_site_fract_z
_atom_site_U_iso_or_equiv
_atom_site_adp_type
_atom_site_occupancy
_atom_site_site_symmetry_order
_atom_site_calc_flag
_atom_site_refinement_flags_posn
_atom_site_refinement_flags_adp
_atom_site_refinement_flags_occupancy
_atom_site_disorder_assembly
_atom_site_disorder_group
Sn1 Sn 0.73573(3) 0.44222(3) 0.11642(3) 0.05462(11) Uani 1 1 d . . . . .
O1 O 0.5917(2) 0.4799(3) 0.2110(2) 0.0571(6) Uani 1 1 d . . . . .
O2 O 0.7714(3) 0.6196(3) 0.3887(3) 0.0635(7) Uani 1 1 d . . . . .
O3 O 0.7399(3) 0.7707(3) 0.6184(3) 0.0778(8) Uani 1 1 d . . . . .
H3 H 0.7810 0.7402 0.5655 0.117 Uiso 1 1 calc R U . . .
C1 C 0.6461(4) 0.5700(4) 0.3383(4) 0.0523(9) Uani 1 1 d . . . . .
C2 C 0.5545(4) 0.6118(4) 0.4175(4) 0.0471(9) Uani 1 1 d . . . . .
C3 C 0.6062(4) 0.7108(4) 0.5534(4) 0.0530(9) Uani 1 1 d . . . . .
C4 C 0.5204(4) 0.7511(4) 0.6285(4) 0.0625(11) Uani 1 1 d . . . . .
C5 C 0.3850(5) 0.6936(5) 0.5633(5) 0.0709(12) Uani 1 1 d . . . . .
H5 H 0.3269 0.7213 0.6116 0.085 Uiso 1 1 calc R U . . .
C6 C 0.3316(4) 0.5958(5) 0.4287(5) 0.0792(13) Uani 1 1 d . . . . .
H6 H 0.2389 0.5584 0.3874 0.095 Uiso 1 1 calc R U . . .
C7 C 0.4163(4) 0.5537(4) 0.3555(4) 0.0664(11) Uani 1 1 d . . . . .
H7 H 0.3808 0.4867 0.2649 0.080 Uiso 1 1 calc R U . . .
C8 C 0.5785(5) 0.8542(5) 0.7770(4) 0.0998(16) Uani 1 1 d . . . . .
H8A H 0.6145 0.8122 0.8226 0.150 Uiso 1 1 calc R U . . .
H8B H 0.5085 0.8775 0.8123 0.150 Uiso 1 1 calc R U . . .
H8C H 0.6497 0.9386 0.7907 0.150 Uiso 1 1 calc R U . . .
C9 C 0.8689(4) 0.6306(4) 0.1263(4) 0.0595(10) Uani 1 1 d . . . . .
C10 C 0.9660(4) 0.7441(4) 0.2423(5) 0.0751(12) Uani 1 1 d . . . . .
H10 H 0.9783 0.7385 0.3216 0.090 Uiso 1 1 calc R U . . .
C11 C 1.0448(5) 0.8654(5) 0.2410(6) 0.0933(16) Uani 1 1 d . . . . .
H11 H 1.1083 0.9414 0.3199 0.112 Uiso 1 1 calc R U . . .
C12 C 1.0304(5) 0.8745(6) 0.1258(7) 0.0998(18) Uani 1 1 d . . . . .
H12 H 1.0845 0.9563 0.1259 0.120 Uiso 1 1 calc R U . . .
C13 C 0.9371(6) 0.7642(6) 0.0099(6) 0.0983(17) Uani 1 1 d . . . . .
H13 H 0.9277 0.7706 -0.0691 0.118 Uiso 1 1 calc R U . . .
C14 C 0.8558(4) 0.6421(5) 0.0098(5) 0.0782(13) Uani 1 1 d . . . . .
H14 H 0.7918 0.5673 -0.0695 0.094 Uiso 1 1 calc R U . . .
C15 C 0.5959(4) 0.3020(4) -0.0796(4) 0.0532(9) Uani 1 1 d . . . . .
C16 C 0.4600(4) 0.2799(4) -0.1049(4) 0.0644(11) Uani 1 1 d . . . . .
H16 H 0.4294 0.3299 -0.0357 0.077 Uiso 1 1 calc R U . . .
C17 C 0.3697(5) 0.1857(5) -0.2301(5) 0.0767(12) Uani 1 1 d . . . . .
H17 H 0.2788 0.1718 -0.2448 0.092 Uiso 1 1 calc R U . . .
C18 C 0.4127(6) 0.1133(5) -0.3320(5) 0.0913(15) Uani 1 1 d . . . . .
H18 H 0.3518 0.0497 -0.4170 0.110 Uiso 1 1 calc R U . . .
C19 C 0.5463(6) 0.1339(6) -0.3093(5) 0.1081(18) Uani 1 1 d . . . . .
H19 H 0.5757 0.0833 -0.3792 0.130 Uiso 1 1 calc R U . . .
C20 C 0.6380(5) 0.2289(5) -0.1843(4) 0.0833(13) Uani 1 1 d . . . . .
H20 H 0.7289 0.2434 -0.1710 0.100 Uiso 1 1 calc R U . . .
C21 C 0.8147(4) 0.3260(4) 0.1859(4) 0.0507(9) Uani 1 1 d . . . . .
C22 C 0.9232(4) 0.3904(4) 0.2995(4) 0.0713(12) Uani 1 1 d . . . . .
H22 H 0.9656 0.4885 0.3478 0.086 Uiso 1 1 calc R U . . .
C23 C 0.9689(5) 0.3101(6) 0.3418(5) 0.0888(14) Uani 1 1 d . . . . .
H23 H 1.0421 0.3544 0.4183 0.107 Uiso 1 1 calc R U . . .
C24 C 0.9078(5) 0.1661(6) 0.2725(5) 0.0863(14) Uani 1 1 d . . . . .
H24 H 0.9391 0.1128 0.3020 0.104 Uiso 1 1 calc R U . . .
C25 C 0.8001(5) 0.1003(5) 0.1593(5) 0.0776(13) Uani 1 1 d . . . . .
H25 H 0.7583 0.0022 0.1114 0.093 Uiso 1 1 calc R U . . .
C26 C 0.7543(4) 0.1804(4) 0.1168(4) 0.0633(11) Uani 1 1 d . . . . .
H26 H 0.6811 0.1354 0.0401 0.076 Uiso 1 1 calc R U . . .

loop_
_atom_site_aniso_label
_atom_site_aniso_U_11
_atom_site_aniso_U_22
_atom_site_aniso_U_33
_atom_site_aniso_U_23
_atom_site_aniso_U_13
_atom_site_aniso_U_12
Sn1 0.05543(18) 0.05252(17) 0.05132(18) 0.02087(14) 0.01364(13) 0.02233(13)
O1 0.0626(16) 0.0591(16) 0.0455(16) 0.0201(14) 0.0137(13) 0.0271(14)
O2 0.0540(17) 0.0722(18) 0.0608(18) 0.0261(15) 0.0181(14) 0.0284(15)
O3 0.0546(18) 0.0727(19) 0.0634(19) 0.0052(16) 0.0124(14) 0.0132(16)
C1 0.066(3) 0.048(2) 0.051(3) 0.027(2) 0.018(2) 0.028(2)
C2 0.050(2) 0.046(2) 0.049(2) 0.0242(19) 0.0149(19) 0.0206(19)
C3 0.049(2) 0.045(2) 0.061(3) 0.024(2) 0.016(2) 0.015(2)
C4 0.069(3) 0.047(2) 0.064(3) 0.021(2) 0.028(2) 0.018(2)
C5 0.076(3) 0.079(3) 0.078(3) 0.042(3) 0.044(3) 0.041(3)
C6 0.058(3) 0.103(4) 0.082(4) 0.046(3) 0.023(3) 0.036(3)
C7 0.064(3) 0.076(3) 0.058(3) 0.029(2) 0.016(2) 0.032(2)
C8 0.103(4) 0.081(3) 0.072(3) 0.006(3) 0.040(3) 0.023(3)
C9 0.060(3) 0.055(3) 0.067(3) 0.027(2) 0.024(2) 0.029(2)
C10 0.066(3) 0.065(3) 0.080(3) 0.028(3) 0.019(3) 0.018(3)
C11 0.066(3) 0.065(3) 0.120(5) 0.030(3) 0.030(3) 0.011(3)
C12 0.082(4) 0.082(4) 0.155(6) 0.065(4) 0.070(4) 0.033(3)
C13 0.111(4) 0.101(4) 0.115(5) 0.073(4) 0.060(4) 0.040(4)
C14 0.080(3) 0.073(3) 0.083(4) 0.038(3) 0.033(3) 0.028(3)
C15 0.063(3) 0.049(2) 0.051(2) 0.025(2) 0.017(2) 0.025(2)
C16 0.071(3) 0.061(3) 0.058(3) 0.026(2) 0.018(2) 0.027(2)
C17 0.071(3) 0.066(3) 0.074(3) 0.027(3) 0.004(3) 0.020(3)
C18 0.109(4) 0.070(3) 0.059(3) 0.013(3) -0.004(3) 0.029(3)
C19 0.123(5) 0.120(5) 0.053(3) 0.008(3) 0.020(3) 0.063(4)
C20 0.087(3) 0.099(4) 0.058(3) 0.022(3) 0.023(3) 0.051(3)
C21 0.050(2) 0.053(2) 0.046(2) 0.018(2) 0.0150(19) 0.024(2)
C22 0.062(3) 0.061(3) 0.078(3) 0.023(3) 0.009(2) 0.028(2)
C23 0.077(3) 0.104(4) 0.084(4) 0.038(3) 0.005(3) 0.051(3)
C24 0.099(4) 0.095(4) 0.093(4) 0.055(3) 0.027(3) 0.060(3)
C25 0.100(4) 0.062(3) 0.081(3) 0.036(3) 0.031(3) 0.041(3)
C26 0.068(3) 0.058(3) 0.055(3) 0.022(2) 0.015(2) 0.022(2)

loop_
_atom_type_symbol
_atom_type_description
_atom_type_scat_dispersion_real
_atom_type_scat_dispersion_imag
_atom_type_scat_source
C C 0.0033 0.0016 'International Tables Vol C Tables 4.2.6.8 and 6.1.1.4'
H H 0.0000 0.0000 'International Tables Vol C Tables 4.2.6.8 and 6.1.1.4'
O O 0.0106 0.0060 'International Tables Vol C Tables 4.2.6.8 and 6.1.1.4'
Sn Sn -0.6537 1.4246 'International Tables Vol C Tables 4.2.6.8 and 6.1.1.4'

loop_
_geom_angle_atom_site_label_1
_geom_angle_atom_site_label_2
_geom_angle_atom_site_label_3
_geom_angle
_geom_angle_site_symmetry_1
_geom_angle_site_symmetry_3
O1 Sn1 C21 107.57(11) . .
O1 Sn1 C9 110.26(11) . .
C21 Sn1 C9 120.14(14) . .
O1 Sn1 C15 95.48(12) . .
C21 Sn1 C15 109.20(13) . .
C9 Sn1 C15 111.32(15) . .
C1 O1 Sn1 111.7(2) . .
C3 O3 H3 109.5 . .
O2 C1 O1 120.0(3) . .
O2 C1 C2 122.6(4) . .
O1 C1 C2 117.4(3) . .
C7 C2 C3 119.6(3) . .
C7 C2 C1 119.8(3) . .
C3 C2 C1 120.5(3) . .
O3 C3 C4 117.3(4) . .
O3 C3 C2 121.9(3) . .
C4 C3 C2 120.8(4) . .
C5 C4 C3 117.9(4) . .
C5 C4 C8 122.5(4) . .
C3 C4 C8 119.6(4) . .
C4 C5 C6 122.3(4) . .
C4 C5 H5 118.8 . .
C6 C5 H5 118.8 . .
C5 C6 C7 119.6(4) . .
C5 C6 H6 120.2 . .
C7 C6 H6 120.2 . .
C6 C7 C2 119.7(4) . .
C6 C7 H7 120.1 . .
C2 C7 H7 120.1 . .
C4 C8 H8A 109.5 . .
C4 C8 H8B 109.5 . .
H8A C8 H8B 109.5 . .
C4 C8 H8C 109.5 . .
H8A C8 H8C 109.5 . .
H8B C8 H8C 109.5 . .
C14 C9 C10 117.9(4) . .
C14 C9 Sn1 117.7(3) . .
C10 C9 Sn1 124.4(3) . .
C11 C10 C9 120.6(4) . .
C11 C10 H10 119.7 . .
C9 C10 H10 119.7 . .
C12 C11 C10 120.6(5) . .
C12 C11 H11 119.7 . .
C10 C11 H11 119.7 . .
C13 C12 C11 120.2(5) . .
C13 C12 H12 119.9 . .
C11 C12 H12 119.9 . .
C12 C13 C14 119.9(5) . .
C12 C13 H13 120.0 . .
C14 C13 H13 120.0 . .
C9 C14 C13 120.8(5) . .
C9 C14 H14 119.6 . .
C13 C14 H14 119.6 . .
C20 C15 C16 117.9(4) . .
C20 C15 Sn1 120.5(3) . .
C16 C15 Sn1 121.6(3) . .
C17 C16 C15 121.2(4) . .
C17 C16 H16 119.4 . .
C15 C16 H16 119.4 . .
C18 C17 C16 120.1(4) . .
C18 C17 H17 120.0 . .
C16 C17 H17 120.0 . .
C17 C18 C19 119.6(5) . .
C17 C18 H18 120.2 . .
C19 C18 H18 120.2 . .
C18 C19 C20 120.8(5) . .
C18 C19 H19 119.6 . .
C20 C19 H19 119.6 . .
C15 C20 C19 120.4(4) . .
C15 C20 H20 119.8 . .
C19 C20 H20 119.8 . .
C26 C21 C22 118.3(4) . .
C26 C21 Sn1 119.1(3) . .
C22 C21 Sn1 122.6(3) . .
C23 C22 C21 120.3(4) . .
C23 C22 H22 119.9 . .
C21 C22 H22 119.9 . .
C24 C23 C22 120.7(4) . .
C24 C23 H23 119.7 . .
C22 C23 H23 119.7 . .
C23 C24 C25 119.8(4) . .
C23 C24 H24 120.1 . .
C25 C24 H24 120.1 . .
C24 C25 C26 119.6(4) . .
C24 C25 H25 120.2 . .
C26 C25 H25 120.2 . .
C21 C26 C25 121.3(4) . .
C21 C26 H26 119.4 . .
C25 C26 H26 119.4 . .

loop_
_geom_bond_atom_site_label_1
_geom_bond_atom_site_label_2
_geom_bond_distance
_geom_bond_site_symmetry_2
Sn1 O1 2.058(2) .
Sn1 C21 2.124(3) .
Sn1 C9 2.122(4) .
Sn1 C15 2.135(4) .
O1 C1 1.300(4) .
O2 C1 1.249(4) .
O3 C3 1.350(4) .
O3 H3 0.8200 .
C1 C2 1.479(5) .
C2 C7 1.386(5) .
C2 C3 1.391(5) .
C3 C4 1.395(5) .
C4 C5 1.367(5) .
C4 C8 1.510(5) .
C5 C6 1.378(6) .
C5 H5 0.9300 .
C6 C7 1.379(5) .
C6 H6 0.9300 .
C7 H7 0.9300 .
C8 H8A 0.9600 .
C8 H8B 0.9600 .
C8 H8C 0.9600 .
C9 C14 1.383(5) .
C9 C10 1.387(5) .
C10 C11 1.382(6) .
C10 H10 0.9300 .
C11 C12 1.354(6) .
C11 H11 0.9300 .
C12 C13 1.362(7) .
C12 H12 0.9300 .
C13 C14 1.390(6) .
C13 H13 0.9300 .
C14 H14 0.9300 .
C15 C20 1.369(5) .
C15 C16 1.388(5) .
C16 C17 1.373(5) .
C16 H16 0.9300 .
C17 C18 1.352(6) .
C17 H17 0.9300 .
C18 C19 1.367(6) .
C18 H18 0.9300 .
C19 C20 1.378(6) .
C19 H19 0.9300 .
C20 H20 0.9300 .
C21 C26 1.379(5) .
C21 C22 1.381(5) .
C22 C23 1.378(5) .
C22 H22 0.9300 .
C23 C24 1.364(6) .
C23 H23 0.9300 .
C24 C25 1.372(6) .
C24 H24 0.9300 .
C25 C26 1.377(5) .
C25 H25 0.9300 .
C26 H26 0.9300 .

loop_
_geom_torsion_atom_site_label_1
_geom_torsion_atom_site_label_2
_geom_torsion_atom_site_label_3
_geom_torsion_atom_site_label_4
_geom_torsion
_geom_torsion_site_symmetry_1
_geom_torsion_site_symmetry_2
_geom_torsion_site_symmetry_3
_geom_torsion_site_symmetry_4
Sn1 O1 C1 O2 -1.4(4) . . . .
Sn1 O1 C1 C2 177.3(2) . . . .
O2 C1 C2 C7 179.4(3) . . . .
O1 C1 C2 C7 0.8(5) . . . .
O2 C1 C2 C3 0.5(5) . . . .
O1 C1 C2 C3 -178.1(3) . . . .
C7 C2 C3 O3 -179.8(3) . . . .
C1 C2 C3 O3 -0.9(5) . . . .
C7 C2 C3 C4 0.7(5) . . . .
C1 C2 C3 C4 179.7(3) . . . .
O3 C3 C4 C5 178.6(3) . . . .
C2 C3 C4 C5 -1.9(5) . . . .
O3 C3 C4 C8 -2.0(5) . . . .
C2 C3 C4 C8 177.5(3) . . . .
C3 C4 C5 C6 1.6(6) . . . .
C8 C4 C5 C6 -177.7(4) . . . .
C4 C5 C6 C7 -0.2(6) . . . .
C5 C6 C7 C2 -1.0(6) . . . .
C3 C2 C7 C6 0.7(6) . . . .
C1 C2 C7 C6 -178.2(3) . . . .
C14 C9 C10 C11 1.3(6) . . . .
Sn1 C9 C10 C11 -177.2(3) . . . .
C9 C10 C11 C12 -1.4(7) . . . .
C10 C11 C12 C13 0.6(8) . . . .
C11 C12 C13 C14 0.3(8) . . . .
C10 C9 C14 C13 -0.5(6) . . . .
Sn1 C9 C14 C13 178.2(3) . . . .
C12 C13 C14 C9 -0.3(7) . . . .
C20 C15 C16 C17 1.3(6) . . . .
Sn1 C15 C16 C17 -177.6(3) . . . .
C15 C16 C17 C18 -0.6(6) . . . .
C16 C17 C18 C19 0.3(7) . . . .
C17 C18 C19 C20 -0.7(8) . . . .
C16 C15 C20 C19 -1.7(6) . . . .
Sn1 C15 C20 C19 177.2(4) . . . .
C18 C19 C20 C15 1.5(8) . . . .
C26 C21 C22 C23 0.0(6) . . . .
Sn1 C21 C22 C23 178.7(3) . . . .
C21 C22 C23 C24 -0.2(7) . . . .
C22 C23 C24 C25 0.3(7) . . . .
C23 C24 C25 C26 -0.3(7) . . . .
C22 C21 C26 C25 0.0(5) . . . .
Sn1 C21 C26 C25 -178.8(3) . . . .
C24 C25 C26 C21 0.1(6) . . . .
